data_4342946
loop_
_publ_author_name
'Dar, Aijaz A.'
'Sharma, Sunil K.'
'Murugavel, Ramaswamy'

_publ_section_title
;
 Is single-4-ring the most basic but elusive secondary building unit that
 transforms to larger structures in zinc phosphate chemistry?
;
_journal_issue 10
_journal_name_full 'Inorganic chemistry'
_journal_page_first 4882
_journal_page_last 4894
_journal_paper_doi 10.1021/acs.inorgchem.5b00495
_journal_volume 54
_journal_year 2015
_chemical_formula_moiety 'C9 H13 O5 P Zn'
_chemical_formula_sum 'C9 H13 O5 P Zn'
_chemical_formula_weight 297.53
_chemical_name_systematic
;
 ?
;
_space_group_IT_number 14
_symmetry_cell_setting monoclinic
_symmetry_space_group_name_Hall '-P 2ybc'
_symmetry_space_group_name_H-M 'P 1 21/c 1'
_atom_sites_solution_hydrogens geom
_atom_sites_solution_primary direct
_atom_sites_solution_secondary difmap
_audit_creation_method SHELXL-97
_cell_angle_alpha 90.00
_cell_angle_beta 105.490(8)
_cell_angle_gamma 90.00
_cell_formula_units_Z 4
_cell_length_a 14.445(6)
_cell_length_b 5.2832(19)
_cell_length_c 15.690(6)
_cell_measurement_temperature 150(2)
_cell_volume 1153.9(8)
_computing_structure_refinement 'SHELXL-97 (Sheldrick, 1997)'
_diffrn_ambient_temperature 150(2)
_diffrn_measured_fraction_theta_full 0.996
_diffrn_measured_fraction_theta_max 0.996
_diffrn_radiation_monochromator graphite
_diffrn_radiation_source 'fine-focus sealed tube'
_diffrn_radiation_type MoK\a
_diffrn_radiation_wavelength 0.71075
_diffrn_reflns_av_R_equivalents 0.1502
_diffrn_reflns_av_sigmaI/netI 0.0832
_diffrn_reflns_limit_h_max 16
_diffrn_reflns_limit_h_min -17
_diffrn_reflns_limit_k_max 6
_diffrn_reflns_limit_k_min -6
_diffrn_reflns_limit_l_max 18
_diffrn_reflns_limit_l_min -18
_diffrn_reflns_number 8128
_diffrn_reflns_theta_full 25.00
_diffrn_reflns_theta_max 25.00
_diffrn_reflns_theta_min 3.39
_exptl_absorpt_coefficient_mu 2.269
_exptl_absorpt_correction_T_max 0.8950
_exptl_absorpt_correction_T_min 0.6120
_exptl_absorpt_correction_type multi-scan
_exptl_absorpt_process_details 'NUMABS (Rigaku, 1999)'
_exptl_crystal_colour colorless
_exptl_crystal_density_diffrn 1.713
_exptl_crystal_density_method 'not measured'
_exptl_crystal_description needle
_exptl_crystal_F_000 608
_exptl_crystal_size_max 0.24
_exptl_crystal_size_mid 0.12
_exptl_crystal_size_min 0.05
_refine_diff_density_max 0.926
_refine_diff_density_min -1.442
_refine_diff_density_rms 0.159
_refine_ls_extinction_method none
_refine_ls_goodness_of_fit_ref 1.118
_refine_ls_hydrogen_treatment mixed
_refine_ls_matrix_type full
_refine_ls_number_parameters 149
_refine_ls_number_reflns 2035
_refine_ls_number_restraints 1
_refine_ls_restrained_S_all 1.118
_refine_ls_R_factor_all 0.0556
_refine_ls_R_factor_gt 0.0551
_refine_ls_shift/su_max 0.000
_refine_ls_shift/su_mean 0.000
_refine_ls_structure_factor_coef Fsqd
_refine_ls_weighting_details 'calc w=1/[\s^2^(Fo^2^)+(0.0685P)^2^+2.2682P] where P=(Fo^2^+2Fc^2^)/3'
_refine_ls_weighting_scheme calc
_refine_ls_wR_factor_gt 0.1414
_refine_ls_wR_factor_ref 0.1429
_reflns_number_gt 2010
_reflns_number_total 2035
_reflns_threshold_expression >2sigma(I)
_cod_data_source_file ic5b00495_si_002.cif
_cod_data_source_block sks1097
_cod_depositor_comments
;
The following automatic conversions were performed:

'_exptl_absorpt_correction_type' value 'Multi-scan' changed to
'multi-scan' according to
/usr/data/users/saulius/crontab/automatic-downloads/rss-feeds/ACS/lib/dictionaries/cif_core.dic
dictionary named 'cif_core.dic' version 2.4.2 from 2011-04-26.

Automatic conversion script
Id: cif_fix_values 3271 2015-04-21 07:52:19Z andrius 

 Adding full bibliography for 4342936--4342946.cif.
;
_cod_original_sg_symbol_H-M P21/c
_cod_database_code 4342946
_shelx_f_squared_multiplier 1.000

loop_
_symmetry_equiv_pos_as_xyz
'x, y, z'
'-x, y+1/2, -z+1/2'
'-x, -y, -z'
'x, -y-1/2, z-1/2'

loop_
_atom_site_label
_atom_site_type_symbol
_atom_site_fract_x
_atom_site_fract_y
_atom_site_fract_z
_atom_site_U_iso_or_equiv
_atom_site_adp_type
_atom_site_occupancy
_atom_site_symmetry_multiplicity
_atom_site_calc_flag
_atom_site_refinement_flags
C1 C 0.2013(3) 0.2348(8) 0.8656(3) 0.0170(9) Uani 1 1 d .
C2 C 0.1509(3) 0.0446(9) 0.8128(3) 0.0222(9) Uani 1 1 d .
C3 C 0.0661(3) -0.0403(9) 0.8291(3) 0.0289(10) Uani 1 1 d .
H3 H 0.0305 -0.1725 0.7942 0.035 Uiso 1 1 calc R
C4 C 0.0336(3) 0.0682(10) 0.8962(3) 0.0321(11) Uani 1 1 d .
H4 H -0.0238 0.0081 0.9078 0.039 Uiso 1 1 calc R
C5 C 0.0842(3) 0.2634(9) 0.9464(3) 0.0297(11) Uani 1 1 d .
H5 H 0.0604 0.3381 0.9914 0.036 Uiso 1 1 calc R
C6 C 0.1689(3) 0.3517(9) 0.9322(3) 0.0219(9) Uani 1 1 d .
C7 C 0.1850(3) -0.0691(10) 0.7388(3) 0.0327(11) Uani 1 1 d .
H7A H 0.1396 -0.1996 0.7090 0.049 Uiso 1 1 calc R
H7B H 0.2485 -0.1453 0.7628 0.049 Uiso 1 1 calc R
H7C H 0.1892 0.0634 0.6962 0.049 Uiso 1 1 calc R
C8 C 0.2211(3) 0.5683(9) 0.9854(3) 0.0289(10) Uani 1 1 d .
H8A H 0.2792 0.6062 0.9668 0.043 Uiso 1 1 calc R
H8B H 0.2390 0.5232 1.0483 0.043 Uiso 1 1 calc R
H8C H 0.1793 0.7176 0.9761 0.043 Uiso 1 1 calc R
C9 C 0.6616(3) -0.0005(9) 0.8547(3) 0.0292(10) Uani 1 1 d .
H9A H 0.6978 0.0252 0.8108 0.044 Uiso 1 1 calc R
H9B H 0.7051 -0.0605 0.9102 0.044 Uiso 1 1 calc R
H9C H 0.6324 0.1599 0.8652 0.044 Uiso 1 1 calc R
O1 O 0.28491(18) 0.3261(6) 0.84669(17) 0.0165(6) Uani 1 1 d .
O2 O 0.39550(19) -0.0503(5) 0.87764(19) 0.0229(6) Uani 1 1 d .
O3 O 0.4106(2) 0.2940(6) 0.99172(18) 0.0225(7) Uani 1 1 d .
O4 O 0.45332(18) -0.6163(5) 0.84986(16) 0.0145(5) Uani 1 1 d .
O5 O 0.5878(2) -0.1846(6) 0.82258(18) 0.0217(7) Uani 1 1 d D
P002 P 0.39075(7) 0.22913(19) 0.89552(6) 0.0125(3) Uani 1 1 d .
Zn1 Zn 0.49922(3) -0.28381(9) 0.89527(2) 0.0129(2) Uani 1 1 d .
H5W H 0.571(4) -0.180(12) 0.7699(14) 0.043(17) Uiso 1 1 d D

loop_
_atom_site_aniso_label
_atom_site_aniso_U_11
_atom_site_aniso_U_22
_atom_site_aniso_U_33
_atom_site_aniso_U_23
_atom_site_aniso_U_13
_atom_site_aniso_U_12
C1 0.0153(19) 0.025(2) 0.0095(19) 0.0048(15) 0.0014(16) 0.0033(15)
C2 0.0169(18) 0.029(2) 0.0159(18) 0.0018(18) -0.0035(15) 0.0035(17)
C3 0.0194(19) 0.035(3) 0.027(2) 0.004(2) -0.0030(17) -0.0041(19)
C4 0.018(2) 0.044(3) 0.035(2) 0.016(2) 0.0081(17) 0.003(2)
C5 0.025(2) 0.044(3) 0.021(2) 0.007(2) 0.0081(19) 0.010(2)
C6 0.023(2) 0.026(2) 0.017(2) 0.0047(19) 0.0063(16) 0.0108(18)
C7 0.030(2) 0.039(3) 0.024(2) -0.018(2) -0.0005(18) -0.003(2)
C8 0.035(2) 0.030(3) 0.021(2) -0.0046(19) 0.0069(18) 0.010(2)
C9 0.030(2) 0.039(3) 0.018(2) -0.002(2) 0.0073(17) -0.017(2)
O1 0.0161(13) 0.0242(15) 0.0080(12) 0.0029(11) 0.0008(10) 0.0009(11)
O2 0.0186(13) 0.0188(15) 0.0285(15) 0.0018(13) 0.0014(12) -0.0003(12)
O3 0.0192(14) 0.0408(19) 0.0064(14) 0.0000(12) 0.0015(11) -0.0028(13)
O4 0.0197(12) 0.0149(13) 0.0093(12) -0.0026(11) 0.0046(10) -0.0015(11)
O5 0.0284(15) 0.0313(17) 0.0048(13) -0.0003(12) 0.0038(12) -0.0076(13)
P002 0.0139(5) 0.0177(6) 0.0046(5) 0.0005(3) 0.0003(4) -0.0010(3)
Zn1 0.0164(3) 0.0179(3) 0.0037(3) -0.00065(15) 0.0013(2) -0.00147(15)

loop_
_atom_type_symbol
_atom_type_description
_atom_type_scat_dispersion_real
_atom_type_scat_dispersion_imag
_atom_type_scat_source
C C 0.0033 0.0016 'International Tables Vol C Tables 4.2.6.8 and 6.1.1.4'
H H 0.0000 0.0000 'International Tables Vol C Tables 4.2.6.8 and 6.1.1.4'
O O 0.0106 0.0060 'International Tables Vol C Tables 4.2.6.8 and 6.1.1.4'
P P 0.1023 0.0942 'International Tables Vol C Tables 4.2.6.8 and 6.1.1.4'
Zn Zn 0.2839 1.4301 'International Tables Vol C Tables 4.2.6.8 and 6.1.1.4'

loop_
_geom_angle_atom_site_label_1
_geom_angle_atom_site_label_2
_geom_angle_atom_site_label_3
_geom_angle
_geom_angle_site_symmetry_1
_geom_angle_site_symmetry_3
C2 C1 C6 122.8(4) . .
C2 C1 O1 118.0(4) . .
C6 C1 O1 119.0(4) . .
C1 C2 C3 118.3(4) . .
C1 C2 C7 121.7(4) . .
C3 C2 C7 120.0(4) . .
C4 C3 C2 120.0(4) . .
C4 C3 H3 120.0 . .
C2 C3 H3 120.0 . .
C5 C4 C3 120.4(4) . .
C5 C4 H4 119.8 . .
C3 C4 H4 119.8 . .
C6 C5 C4 121.1(4) . .
C6 C5 H5 119.5 . .
C4 C5 H5 119.5 . .
C5 C6 C1 117.3(4) . .
C5 C6 C8 120.2(4) . .
C1 C6 C8 122.4(4) . .
C2 C7 H7A 109.5 . .
C2 C7 H7B 109.5 . .
H7A C7 H7B 109.5 . .
C2 C7 H7C 109.5 . .
H7A C7 H7C 109.5 . .
H7B C7 H7C 109.5 . .
C6 C8 H8A 109.5 . .
C6 C8 H8B 109.5 . .
H8A C8 H8B 109.5 . .
C6 C8 H8C 109.5 . .
H8A C8 H8C 109.5 . .
H8B C8 H8C 109.5 . .
O5 C9 H9A 109.5 . .
O5 C9 H9B 109.5 . .
H9A C9 H9B 109.5 . .
O5 C9 H9C 109.5 . .
H9A C9 H9C 109.5 . .
H9B C9 H9C 109.5 . .
C1 O1 P002 123.7(2) . .
P002 O2 Zn1 132.92(17) . .
P002 O3 Zn1 146.3(2) . 3_657
P002 O4 Zn1 119.79(15) 1_545 .
C9 O5 Zn1 120.5(2) . .
C9 O5 H5W 110(5) . .
Zn1 O5 H5W 123(4) . .
O3 P002 O2 113.90(18) . .
O3 P002 O4 111.80(16) . 1_565
O2 P002 O4 111.93(16) . 1_565
O3 P002 O1 108.07(16) . .
O2 P002 O1 108.03(16) . .
O4 P002 O1 102.31(15) 1_565 .
O3 Zn1 O2 118.09(13) 3_657 .
O3 Zn1 O4 113.47(12) 3_657 .
O2 Zn1 O4 110.75(12) . .
O3 Zn1 O5 98.97(12) 3_657 .
O2 Zn1 O5 110.26(13) . .
O4 Zn1 O5 103.62(12) . .

loop_
_geom_bond_atom_site_label_1
_geom_bond_atom_site_label_2
_geom_bond_distance
_geom_bond_site_symmetry_2
C1 C2 1.380(6) .
C1 C6 1.398(6) .
C1 O1 1.403(5) .
C2 C3 1.390(6) .
C2 C7 1.504(6) .
C3 C4 1.387(7) .
C3 H3 0.9500 .
C4 C5 1.382(7) .
C4 H4 0.9500 .
C5 C6 1.382(6) .
C5 H5 0.9500 .
C6 C8 1.496(7) .
C7 H7A 0.9800 .
C7 H7B 0.9800 .
C7 H7C 0.9800 .
C8 H8A 0.9800 .
C8 H8B 0.9800 .
C8 H8C 0.9800 .
C9 O5 1.432(5) .
C9 H9A 0.9800 .
C9 H9B 0.9800 .
C9 H9C 0.9800 .
O1 P002 1.600(3) .
O2 P002 1.507(3) .
O2 Zn1 1.903(3) .
O3 P002 1.499(3) .
O3 Zn1 1.900(3) 3_657
O4 P002 1.531(3) 1_545
O4 Zn1 1.944(3) .
O5 Zn1 1.998(3) .
O5 H5W 0.80(2) .
P002 O4 1.531(3) 1_565
Zn1 O3 1.900(3) 3_657

loop_
_geom_torsion_atom_site_label_1
_geom_torsion_atom_site_label_2
_geom_torsion_atom_site_label_3
_geom_torsion_atom_site_label_4
_geom_torsion
_geom_torsion_site_symmetry_1
_geom_torsion_site_symmetry_4
C6 C1 C2 C3 -2.5(6) . .
O1 C1 C2 C3 -177.7(4) . .
C6 C1 C2 C7 177.0(4) . .
O1 C1 C2 C7 1.8(6) . .
C1 C2 C3 C4 0.8(6) . .
C7 C2 C3 C4 -178.7(4) . .
C2 C3 C4 C5 1.0(7) . .
C3 C4 C5 C6 -1.2(7) . .
C4 C5 C6 C1 -0.3(6) . .
C4 C5 C6 C8 178.2(4) . .
C2 C1 C6 C5 2.2(6) . .
O1 C1 C6 C5 177.4(4) . .
C2 C1 C6 C8 -176.2(4) . .
O1 C1 C6 C8 -1.1(6) . .
C2 C1 O1 P002 -96.0(4) . .
C6 C1 O1 P002 88.6(4) . .
Zn1 O3 P002 O2 61.1(4) 3_657 .
Zn1 O3 P002 O4 -67.0(4) 3_657 1_565
Zn1 O3 P002 O1 -178.9(3) 3_657 .
Zn1 O2 P002 O3 -72.1(3) . .
Zn1 O2 P002 O4 55.9(3) . 1_565
Zn1 O2 P002 O1 167.8(2) . .
C1 O1 P002 O3 -62.7(3) . .
C1 O1 P002 O2 60.9(3) . .
C1 O1 P002 O4 179.2(3) . 1_565
P002 O2 Zn1 O3 50.3(3) . 3_657
P002 O2 Zn1 O4 -176.5(2) . .
P002 O2 Zn1 O5 -62.4(3) . .
P002 O4 Zn1 O3 67.4(2) 1_545 3_657
P002 O4 Zn1 O2 -68.1(2) 1_545 .
P002 O4 Zn1 O5 173.65(17) 1_545 .
C9 O5 Zn1 O3 -40.3(3) . 3_657
C9 O5 Zn1 O2 84.2(3) . .
C9 O5 Zn1 O4 -157.3(3) . .
